data_7118875
loop_
_publ_author_name
'O'Connor, Alice E'
'Mirzadeh, Nedaossadat'
'Bhargava, Suresh K.'
'Easun, Timothy L.'
'Schr\"oder, Martin'
'Blake, Alexander J.'

_publ_section_title
;
 Aurophilicity under pressure: a combined crystallographic and in situ
 spectroscopic study.
;
_journal_issue 41
_journal_name_full 'Chemical communications (Cambridge, England)'
_journal_page_first 6769
_journal_page_last 6772
_journal_paper_doi 10.1039/c6cc00923a
_journal_volume 52
_journal_year 2016
_chemical_formula_moiety 'C30 H24 Au2 Cl2 P2'
_chemical_formula_sum 'C30 H24 Au2 Cl2 P2'
_chemical_formula_weight 911.26
_chemical_name_systematic '[1,4-C6H4{PPh2(AuCl)}2] '
_space_group_crystal_system monoclinic
_space_group_IT_number 15
_space_group_name_Hall '-C 2yc'
_space_group_name_H-M_alt 'C 1 2/c 1'
_symmetry_space_group_name_Hall '-C 2yc'
_symmetry_space_group_name_H-M 'C 1 2/c 1'
_atom_sites_solution_hydrogens geom
_atom_sites_solution_primary direct
_audit_creation_date 2015-05-21
_audit_creation_method
;
Olex2 1.2
(compiled 2015.01.26 svn.r3150 for OlexSys, GUI svn.r4998)
;
_audit_update_record
;
2015-10-06 deposited with the CCDC.
2016-03-11 downloaded from the CCDC.
;
_cell_angle_alpha 90
_cell_angle_beta 102.5369(17)
_cell_angle_gamma 90
_cell_formula_units_Z 4
_cell_length_a 17.4201(3)
_cell_length_b 13.47980(19)
_cell_length_c 12.0817(2)
_cell_measurement_reflns_used 4143
_cell_measurement_temperature 293.15
_cell_measurement_theta_max 27.5410
_cell_measurement_theta_min 1.9120
_cell_volume 2769.37(8)
_computing_cell_refinement
;
CrysAlisPro, Agilent Technologies,
Version 1.171.37.34 (release 22-05-2014 CrysAlis171 .NET)
(compiled May 22 2014,16:03:01)
;
_computing_data_collection
;
CrysAlisPro, Agilent Technologies,
Version 1.171.37.34 (release 22-05-2014 CrysAlis171 .NET)
(compiled May 22 2014,16:03:01)
;
_computing_data_reduction
;
CrysAlisPro, Agilent Technologies,
Version 1.171.37.34 (release 22-05-2014 CrysAlis171 .NET)
(compiled May 22 2014,16:03:01)
;
_computing_molecular_graphics 'Olex2 (Dolomanov et al., 2009)'
_computing_publication_material 'Olex2 (Dolomanov et al., 2009)'
_computing_structure_refinement 'ShelXL (Sheldrick, 2008)'
_computing_structure_solution 'ShelXS (Sheldrick, 2008)'
_diffrn_ambient_temperature 293
_diffrn_detector 'CCD plate'
_diffrn_detector_area_resol_mean 16.1592
_diffrn_detector_type Eos
_diffrn_measured_fraction_theta_full 1.000
_diffrn_measured_fraction_theta_max 0.906
_diffrn_measurement_details
;
  1 omega  -32.00   -6.00   1.0000    5.0000
omega____ theta____ kappa____ phi______ frames
    -       -0.9766   77.0000 -180.0000 26

  2 omega   42.00   99.00   1.0000   24.4400
omega____ theta____ kappa____ phi______ frames
    -       26.9091   77.0000 -180.0000 57

  3 omega  -17.00  110.00   1.0000   24.4400
omega____ theta____ kappa____ phi______ frames
    -       26.9091   77.0000 -120.0000 127

  4 omega  -39.00   50.00   1.0000   24.4400
omega____ theta____ kappa____ phi______ frames
    -      -28.8622   77.0000  120.0000 89

  5 omega  -78.00   37.00   1.0000    5.0000
omega____ theta____ kappa____ phi______ frames
    -       -0.9766  -57.0000  -30.0000 115

  6 omega  -11.00   89.00   1.0000   24.4400
omega____ theta____ kappa____ phi______ frames
    -       26.9091   57.0000   90.0000 100
;
_diffrn_measurement_device 'four-circle diffractometer'
_diffrn_measurement_device_type 'SuperNova, single source at offset, Eos'
_diffrn_measurement_method '\w scans'
_diffrn_orient_matrix_UB_11 -0.0027723000
_diffrn_orient_matrix_UB_12 0.0519676000
_diffrn_orient_matrix_UB_13 -0.0091730000
_diffrn_orient_matrix_UB_21 -0.0345279000
_diffrn_orient_matrix_UB_22 0.0012737000
_diffrn_orient_matrix_UB_23 0.0220879000
_diffrn_orient_matrix_UB_31 0.0232463000
_diffrn_orient_matrix_UB_32 0.0081352000
_diffrn_orient_matrix_UB_33 0.0551861000
_diffrn_radiation_collimation 'focusing mirrors'
_diffrn_radiation_monochromator mirror
_diffrn_radiation_probe x-ray
_diffrn_radiation_type MoK\a
_diffrn_radiation_wavelength 0.71073
_diffrn_reflns_av_R_equivalents 0.0224
_diffrn_reflns_av_unetI/netI 0.0273
_diffrn_reflns_Laue_measured_fraction_full 1.000
_diffrn_reflns_Laue_measured_fraction_max 0.906
_diffrn_reflns_limit_h_max 22
_diffrn_reflns_limit_h_min -22
_diffrn_reflns_limit_k_max 17
_diffrn_reflns_limit_k_min -17
_diffrn_reflns_limit_l_max 15
_diffrn_reflns_limit_l_min -15
_diffrn_reflns_number 8824
_diffrn_reflns_point_group_measured_fraction_full 1.000
_diffrn_reflns_point_group_measured_fraction_max 0.906
_diffrn_reflns_theta_full 26.000
_diffrn_reflns_theta_max 28.153
_diffrn_reflns_theta_min 1.928
_diffrn_source 'SuperNova (Mo) X-ray Source'
_diffrn_source_target Mo
_diffrn_source_type 'Agilent Diffraction microfocus tube'
_exptl_absorpt_coefficient_mu 10.910
_exptl_absorpt_correction_T_max 0.583
_exptl_absorpt_correction_T_min 0.385
_exptl_absorpt_correction_type gaussian
_exptl_absorpt_process_details
;
CrysAlisPro, Agilent Technologies,
Version 1.171.37.34 (release 22-05-2014 CrysAlis171 .NET)
(compiled May 22 2014,16:03:01)
Numerical absorption correction based on gaussian integration over
            a multifaceted crystal model
Empirical absorption correction using spherical harmonics,
 implemented in SCALE3 ABSPACK scaling algorithm.
;
_exptl_crystal_colour 'clear colourless'
_exptl_crystal_colour_lustre clear
_exptl_crystal_colour_primary colourless
_exptl_crystal_density_diffrn 2.186
_exptl_crystal_description plate
_exptl_crystal_F_000 1704
_exptl_crystal_recrystallization_method 'See reference'
_exptl_crystal_size_max 0.1296
_exptl_crystal_size_mid 0.0764
_exptl_crystal_size_min 0.0592
_refine_diff_density_max 0.800
_refine_diff_density_min -0.710
_refine_diff_density_rms 0.099
_refine_ls_extinction_method none
_refine_ls_goodness_of_fit_ref 1.035
_refine_ls_hydrogen_treatment constr
_refine_ls_matrix_type full
_refine_ls_number_parameters 163
_refine_ls_number_reflns 3078
_refine_ls_number_restraints 0
_refine_ls_restrained_S_all 1.035
_refine_ls_R_factor_all 0.0318
_refine_ls_R_factor_gt 0.0238
_refine_ls_shift/su_max 0.001
_refine_ls_shift/su_mean 0.000
_refine_ls_structure_factor_coef Fsqd
_refine_ls_weighting_details 'w=1/[\s^2^(Fo^2^)+(0.0168P)^2^+4.7781P] where P=(Fo^2^+2Fc^2^)/3'
_refine_ls_weighting_scheme calc
_refine_ls_wR_factor_gt 0.0465
_refine_ls_wR_factor_ref 0.0497
_reflns_Friedel_coverage 0.000
_reflns_number_gt 2641
_reflns_number_total 3078
_reflns_threshold_expression 'I > 2\s(I)'
_cod_data_source_file c6cc00923a2.cif
_cod_data_source_block ambient_outside_DAC
_cod_depositor_comments 'Adding full bibliography for 7118875--7118888.cif.'
_cod_database_code 7118875
_chemical_oxdiff_formula 'C30 H24 Au2 Cl2 P2'
_chemical_oxdiff_usercomment 'block crystal of digold, at ambient pressure and temp outside cell. '
_shelx_space_group_comment
;
The symmetry employed for this shelxl refinement is uniquely defined
by the following loop, which should always be used as a source of
symmetry information in preference to the above space-group names.
They are only intended as comments.
;
_reflns_odcompleteness_completeness 100.00
_reflns_odcompleteness_iscentric 1
_reflns_odcompleteness_theta 26.32
_olex2_refinement_description
;
1. Fixed Uiso
 At 1.2 times of:
  All C(H) groups
2.a Aromatic/amide H refined with riding coordinates:
 C5(H5), C6(H6), C12(H12), C2(H2), C8(H8), C9(H9), C14(H14), C15(H15),
 C11(H11), C10(H10), C4(H4), C3(H3)
;
_shelx_shelxl_version_number 2014/7
_olex2_submission_special_instructions 'No special instructions were received'

loop_
_space_group_symop_operation_xyz
'x, y, z'
'-x, y, -z+1/2'
'x+1/2, y+1/2, z'
'-x+1/2, y+1/2, -z+1/2'
'-x, -y, -z'
'x, -y, z-1/2'
'-x+1/2, -y+1/2, -z'
'x+1/2, -y+1/2, z-1/2'

loop_
_atom_site_label
_atom_site_type_symbol
_atom_site_fract_x
_atom_site_fract_y
_atom_site_fract_z
_atom_site_U_iso_or_equiv
_atom_site_adp_type
_atom_site_occupancy
_atom_site_site_symmetry_order
_atom_site_calc_flag
_atom_site_refinement_flags_posn
Au1 Au 0.07468(2) 0.73368(2) 0.16360(2) 0.04206(6) Uani 1 1 d .
P1 P 0.16949(6) 0.64158(8) 0.26808(9) 0.0354(2) Uani 1 1 d .
C5 C 0.3822(3) 0.5476(4) 0.2192(5) 0.0607(13) Uani 1 1 d .
H5 H 0.4275 0.5189 0.2623 0.073 Uiso 1 1 calc R
C7 C 0.1347(2) 0.5220(3) 0.3046(3) 0.0343(8) Uani 1 1 d .
C6 C 0.3196(2) 0.5696(4) 0.2678(4) 0.0536(12) Uani 1 1 d .
H6 H 0.3225 0.5546 0.3437 0.064 Uiso 1 1 calc R
C12 C 0.0855(2) 0.5177(3) 0.3796(4) 0.0468(11) Uani 1 1 d .
H12 H 0.0723 0.5755 0.4132 0.056 Uiso 1 1 calc R
C2 C 0.2491(2) 0.6362(3) 0.0923(3) 0.0435(10) Uani 1 1 d .
H2 H 0.2045 0.6667 0.0495 0.052 Uiso 1 1 calc R
C8 C 0.1528(2) 0.4356(3) 0.2550(4) 0.0466(10) Uani 1 1 d .
H8 H 0.1857 0.4377 0.2040 0.056 Uiso 1 1 calc R
C1 C 0.2525(2) 0.6139(3) 0.2048(3) 0.0374(9) Uani 1 1 d .
C9 C 0.1225(3) 0.3462(3) 0.2804(4) 0.0551(12) Uani 1 1 d .
H9 H 0.1347 0.2884 0.2459 0.066 Uiso 1 1 calc R
Cl1 Cl -0.02240(7) 0.82551(12) 0.05458(12) 0.0759(4) Uani 1 1 d .
C13 C 0.2133(2) 0.7009(3) 0.4016(3) 0.0339(8) Uani 1 1 d .
C14 C 0.2457(2) 0.6479(3) 0.4984(3) 0.0402(10) Uani 1 1 d .
H14 H 0.2425 0.5790 0.4978 0.048 Uiso 1 1 calc R
C15 C 0.2823(2) 0.6960(3) 0.5954(3) 0.0394(9) Uani 1 1 d .
H15 H 0.3045 0.6595 0.6597 0.047 Uiso 1 1 calc R
C11 C 0.0557(3) 0.4276(4) 0.4051(4) 0.0527(12) Uani 1 1 d .
H11 H 0.0225 0.4251 0.4558 0.063 Uiso 1 1 calc R
C10 C 0.0747(3) 0.3419(3) 0.3559(4) 0.0526(11) Uani 1 1 d .
H10 H 0.0551 0.2813 0.3740 0.063 Uiso 1 1 calc R
C4 C 0.3771(3) 0.5687(3) 0.1056(5) 0.0614(14) Uani 1 1 d .
H4 H 0.4186 0.5521 0.0719 0.074 Uiso 1 1 calc R
C3 C 0.3116(3) 0.6136(3) 0.0425(4) 0.0494(11) Uani 1 1 d .
H3 H 0.3090 0.6289 -0.0332 0.059 Uiso 1 1 calc R

loop_
_atom_site_aniso_label
_atom_site_aniso_U_11
_atom_site_aniso_U_22
_atom_site_aniso_U_33
_atom_site_aniso_U_23
_atom_site_aniso_U_13
_atom_site_aniso_U_12
Au1 0.04023(10) 0.04185(11) 0.04388(10) 0.00302(7) 0.00867(7) 0.00536(7)
P1 0.0360(5) 0.0325(6) 0.0378(5) -0.0010(4) 0.0086(4) 0.0006(4)
C5 0.037(3) 0.063(3) 0.084(4) 0.005(3) 0.018(2) 0.007(2)
C7 0.029(2) 0.032(2) 0.040(2) -0.0011(17) 0.0034(16) 0.0011(16)
C6 0.045(3) 0.065(3) 0.053(3) 0.011(2) 0.014(2) 0.007(2)
C12 0.049(3) 0.041(3) 0.055(3) -0.004(2) 0.022(2) 0.000(2)
C2 0.047(2) 0.038(2) 0.046(2) -0.0067(19) 0.0115(19) -0.0019(19)
C8 0.043(2) 0.043(3) 0.056(3) -0.008(2) 0.017(2) 0.001(2)
C1 0.035(2) 0.033(2) 0.045(2) -0.0028(18) 0.0102(18) -0.0027(17)
C9 0.052(3) 0.036(3) 0.076(3) -0.007(2) 0.009(2) 0.001(2)
Cl1 0.0556(7) 0.0957(11) 0.0786(9) 0.0346(8) 0.0191(7) 0.0340(7)
C13 0.034(2) 0.033(2) 0.036(2) 0.0007(17) 0.0109(16) -0.0006(17)
C14 0.053(3) 0.026(2) 0.041(2) 0.0019(17) 0.009(2) -0.0010(18)
C15 0.045(2) 0.033(2) 0.038(2) 0.0065(18) 0.0066(18) 0.0000(19)
C11 0.046(3) 0.056(3) 0.061(3) 0.010(2) 0.022(2) -0.002(2)
C10 0.046(3) 0.040(3) 0.065(3) 0.010(2) -0.002(2) -0.004(2)
C4 0.061(3) 0.046(3) 0.091(4) -0.014(3) 0.045(3) -0.007(2)
C3 0.057(3) 0.043(3) 0.054(3) -0.004(2) 0.027(2) -0.009(2)

loop_
_atom_type_symbol
_atom_type_description
_atom_type_scat_dispersion_real
_atom_type_scat_dispersion_imag
_atom_type_scat_source
C C 0.0033 0.0016 'International Tables Vol C Tables 4.2.6.8 and 6.1.1.4'
H H 0.0000 0.0000 'International Tables Vol C Tables 4.2.6.8 and 6.1.1.4'
P P 0.1023 0.0942 'International Tables Vol C Tables 4.2.6.8 and 6.1.1.4'
Cl Cl 0.1484 0.1585 'International Tables Vol C Tables 4.2.6.8 and 6.1.1.4'
Au Au -2.0133 8.8022 'International Tables Vol C Tables 4.2.6.8 and 6.1.1.4'

loop_
_exptl_crystal_face_index_h
_exptl_crystal_face_index_k
_exptl_crystal_face_index_l
_exptl_crystal_face_perp_dist
_exptl_oxdiff_crystal_face_indexfrac_h
_exptl_oxdiff_crystal_face_indexfrac_k
_exptl_oxdiff_crystal_face_indexfrac_l
_exptl_oxdiff_crystal_face_x
_exptl_oxdiff_crystal_face_y
_exptl_oxdiff_crystal_face_z
20 0 7 0.0473 19.9685 0.0056 6.9979 -0.1193 -0.5349 0.8504
-14 6 15 0.0287 -13.9869 5.9938 14.9855 0.2128 0.8216 0.5506
15 -6 -14 0.0264 14.9851 -5.9934 -13.9862 -0.2247 -0.8340 -0.4723
-20 0 -7 0.0782 -19.9685 -0.0056 -6.9979 0.1193 0.5349 -0.8504
4 18 -6 0.0362 3.9941 17.9805 -5.9872 0.9782 -0.2473 -0.0913
-4 -18 6 0.0402 -3.9941 -17.9805 5.9872 -0.9782 0.2473 0.0913
20 8 4 0.0395 19.9686 7.9964 4.0035 0.3235 -0.5909 0.7502
-21 -8 -2 0.0722 -20.9680 -7.9962 -2.0056 -0.3390 0.6695 -0.6632
-24 2 4 0.0593 -23.9676 1.9937 3.9919 0.1334 0.9183 -0.3206
-7 18 5 0.0306 -6.9946 17.9804 5.0004 0.9079 0.3749 0.2596
-13 7 -11 0.0669 -12.9779 6.9876 -10.9903 0.4999 0.2142 -0.8514
4 -7 15 0.0568 3.9892 -6.9887 14.9847 -0.5117 0.1843 0.8628
-24 -4 6 0.0545 -23.9675 -3.9995 5.9879 -0.1963 0.9547 -0.2592

loop_
_geom_angle_atom_site_label_1
_geom_angle_atom_site_label_2
_geom_angle_atom_site_label_3
_geom_angle
_geom_angle_site_symmetry_1
_geom_angle_site_symmetry_3
P1 Au1 Cl1 178.98(5) . .
C7 P1 Au1 112.83(13) . .
C7 P1 C1 105.04(17) . .
C7 P1 C13 105.94(18) . .
C1 P1 Au1 115.90(14) . .
C13 P1 Au1 112.06(13) . .
C13 P1 C1 104.17(17) . .
C6 C5 H5 120.3 . .
C6 C5 C4 119.4(5) . .
C4 C5 H5 120.3 . .
C12 C7 P1 119.2(3) . .
C12 C7 C8 119.0(4) . .
C8 C7 P1 121.8(3) . .
C5 C6 H6 119.6 . .
C5 C6 C1 120.7(4) . .
C1 C6 H6 119.6 . .
C7 C12 H12 120.0 . .
C7 C12 C11 120.1(4) . .
C11 C12 H12 120.0 . .
C1 C2 H2 119.7 . .
C1 C2 C3 120.6(4) . .
C3 C2 H2 119.7 . .
C7 C8 H8 119.7 . .
C9 C8 C7 120.6(4) . .
C9 C8 H8 119.7 . .
C6 C1 P1 120.8(3) . .
C2 C1 P1 120.1(3) . .
C2 C1 C6 119.0(4) . .
C8 C9 H9 119.8 . .
C10 C9 C8 120.3(4) . .
C10 C9 H9 119.8 . .
C14 C13 P1 122.7(3) . .
C14 C13 C15 118.9(3) . 7_566
C15 C13 P1 118.3(3) 7_566 .
C13 C14 H14 119.8 . .
C15 C14 C13 120.5(4) . .
C15 C14 H14 119.8 . .
C13 C15 H15 119.7 7_566 .
C14 C15 C13 120.6(4) . 7_566
C14 C15 H15 119.7 . .
C12 C11 H11 119.8 . .
C10 C11 C12 120.4(4) . .
C10 C11 H11 119.8 . .
C9 C10 C11 119.6(4) . .
C9 C10 H10 120.2 . .
C11 C10 H10 120.2 . .
C5 C4 H4 119.7 . .
C3 C4 C5 120.6(4) . .
C3 C4 H4 119.7 . .
C2 C3 H3 120.2 . .
C4 C3 C2 119.6(4) . .
C4 C3 H3 120.2 . .

loop_
_geom_bond_atom_site_label_1
_geom_bond_atom_site_label_2
_geom_bond_distance
_geom_bond_site_symmetry_2
Au1 P1 2.2265(10) .
Au1 Cl1 2.2716(12) .
P1 C7 1.810(4) .
P1 C1 1.814(4) .
P1 C13 1.814(4) .
C5 H5 0.9300 .
C5 C6 1.379(6) .
C5 C4 1.386(7) .
C7 C12 1.377(5) .
C7 C8 1.377(5) .
C6 H6 0.9300 .
C6 C1 1.384(5) .
C12 H12 0.9300 .
C12 C11 1.381(6) .
C2 H2 0.9300 .
C2 C1 1.381(5) .
C2 C3 1.387(5) .
C8 H8 0.9300 .
C8 C9 1.377(6) .
C9 H9 0.9300 .
C9 C10 1.364(6) .
C13 C14 1.383(5) .
C13 C15 1.392(6) 7_566
C14 H14 0.9300 .
C14 C15 1.369(5) .
C15 C13 1.392(6) 7_566
C15 H15 0.9300 .
C11 H11 0.9300 .
C11 C10 1.372(6) .
C10 H10 0.9300 .
C4 H4 0.9300 .
C4 C3 1.368(6) .
C3 H3 0.9300 .

loop_
_geom_torsion_atom_site_label_1
_geom_torsion_atom_site_label_2
_geom_torsion_atom_site_label_3
_geom_torsion_atom_site_label_4
_geom_torsion
_geom_torsion_site_symmetry_1
_geom_torsion_site_symmetry_4
Au1 P1 C7 C12 -69.4(3) . .
Au1 P1 C7 C8 107.3(3) . .
Au1 P1 C1 C6 170.7(3) . .
Au1 P1 C1 C2 -9.8(4) . .
Au1 P1 C13 C14 150.8(3) . .
Au1 P1 C13 C15 -32.2(3) . 7_566
P1 C7 C12 C11 177.4(4) . .
P1 C7 C8 C9 -177.0(4) . .
P1 C13 C14 C15 176.0(3) . .
C5 C6 C1 P1 179.2(4) . .
C5 C6 C1 C2 -0.3(7) . .
C5 C4 C3 C2 -1.4(7) . .
C7 P1 C1 C6 -64.1(4) . .
C7 P1 C1 C2 115.4(3) . .
C7 P1 C13 C14 27.4(3) . .
C7 P1 C13 C15 -155.7(3) . 7_566
C7 C12 C11 C10 0.0(7) . .
C7 C8 C9 C10 -0.6(7) . .
C6 C5 C4 C3 1.9(7) . .
C12 C7 C8 C9 -0.3(7) . .
C12 C11 C10 C9 -0.9(7) . .
C8 C7 C12 C11 0.6(6) . .
C8 C9 C10 C11 1.2(7) . .
C1 P1 C7 C12 163.5(3) . .
C1 P1 C7 C8 -19.9(4) . .
C1 P1 C13 C14 -83.1(3) . .
C1 P1 C13 C15 93.8(3) . 7_566
C1 C2 C3 C4 0.1(6) . .
C13 P1 C7 C12 53.6(4) . .
C13 P1 C7 C8 -129.8(3) . .
C13 P1 C1 C6 47.1(4) . .
C13 P1 C1 C2 -133.4(3) . .
C13 C14 C15 C13 0.9(6) . 7_566
C15 C13 C14 C15 -0.9(6) 7_566 .
C4 C5 C6 C1 -1.1(7) . .
C3 C2 C1 P1 -178.7(3) . .
C3 C2 C1 C6 0.8(6) . .
